data_7711012
loop_
_publ_author_name
'Rosenboom, Jan'
'Villinger, Alexander'
'Schulz, Axel'
'Bresien, Jonas'

_publ_section_title
;
 Concerted addition of aldehydes to the singlet biradical [P(\m-NTer)]2
;
_journal_name_full 'Dalton Transactions'
_journal_paper_doi 10.1039/D2DT02229J
_journal_year 2022
_chemical_formula_moiety 'C55 H55 Cl N2 O P2'
_chemical_formula_sum 'C55 H55 Cl N2 O P2'
_chemical_formula_weight 857.40
_space_group_crystal_system monoclinic
_space_group_IT_number 14
_space_group_name_Hall '-P 2yn'
_space_group_name_H-M_alt 'P 1 21/n 1'
_atom_sites_solution_hydrogens geom
_audit_creation_method SHELXL-2014/7
_audit_update_record
;
2021-12-02 deposited with the CCDC.	2022-08-18 downloaded from the CCDC.
;
_cell_angle_alpha 90
_cell_angle_beta 110.821(5)
_cell_angle_gamma 90
_cell_formula_units_Z 4
_cell_length_a 12.060(3)
_cell_length_b 24.498(6)
_cell_length_c 16.669(4)
_cell_measurement_reflns_used 9893
_cell_measurement_temperature 123(2)
_cell_measurement_theta_max 29.93
_cell_measurement_theta_min 2.58
_cell_volume 4603(2)
_computing_cell_refinement 'Bruker Apex V7.51A'
_computing_data_collection 'Bruker Apex V7.51A'
_computing_data_reduction 'Bruker SAINT'
_computing_molecular_graphics 'ORTEP-3v2.01 (Farrugia, 1997)'
_computing_publication_material 'SHELXL-2014/7 (Sheldrick, 2014)'
_computing_structure_refinement 'SHELXL-2014/7 (Sheldrick, 2014)'
_computing_structure_solution 'Bruker SHELXTL'
_diffrn_ambient_temperature 123(2)
_diffrn_detector_area_resol_mean 10.4167
_diffrn_measured_fraction_theta_full 0.998
_diffrn_measured_fraction_theta_max 0.999
_diffrn_measurement_device_type 'Bruker Apex Kappa-II-CCD-diffractometer'
_diffrn_measurement_method 'phi and omega scans'
_diffrn_radiation_type MoK\a
_diffrn_radiation_wavelength 0.71073
_diffrn_reflns_av_R_equivalents 0.0734
_diffrn_reflns_av_unetI/netI 0.0484
_diffrn_reflns_Laue_measured_fraction_full 0.998
_diffrn_reflns_Laue_measured_fraction_max 0.999
_diffrn_reflns_limit_h_max 16
_diffrn_reflns_limit_h_min -16
_diffrn_reflns_limit_k_max 34
_diffrn_reflns_limit_k_min -34
_diffrn_reflns_limit_l_max 23
_diffrn_reflns_limit_l_min -23
_diffrn_reflns_number 91246
_diffrn_reflns_point_group_measured_fraction_full 0.998
_diffrn_reflns_point_group_measured_fraction_max 0.999
_diffrn_reflns_theta_full 25.242
_diffrn_reflns_theta_max 29.999
_diffrn_reflns_theta_min 3.084
_diffrn_source 'sealed tube'
_exptl_absorpt_coefficient_mu 0.194
_exptl_absorpt_correction_T_max 0.7469
_exptl_absorpt_correction_T_min 0.6518
_exptl_absorpt_correction_type multi-scan
_exptl_absorpt_process_details '(SADABS; Sheldrick, 2004)'
_exptl_crystal_colour colourless
_exptl_crystal_density_diffrn 1.237
_exptl_crystal_description block
_exptl_crystal_F_000 1816
_exptl_crystal_size_max 0.230
_exptl_crystal_size_mid 0.180
_exptl_crystal_size_min 0.170
_refine_diff_density_max 0.403
_refine_diff_density_min -0.352
_refine_diff_density_rms 0.060
_refine_ls_extinction_method none
_refine_ls_goodness_of_fit_ref 1.016
_refine_ls_hydrogen_treatment constr
_refine_ls_matrix_type full
_refine_ls_number_parameters 562
_refine_ls_number_reflns 13415
_refine_ls_number_restraints 0
_refine_ls_restrained_S_all 1.016
_refine_ls_R_factor_all 0.0756
_refine_ls_R_factor_gt 0.0487
_refine_ls_shift/su_max 0.001
_refine_ls_shift/su_mean 0.000
_refine_ls_structure_factor_coef Fsqd
_refine_ls_weighting_details 'w=1/[\s^2^(Fo^2^)+(0.0629P)^2^+1.1376P] where P=(Fo^2^+2Fc^2^)/3'
_refine_ls_weighting_scheme calc
_refine_ls_wR_factor_gt 0.1139
_refine_ls_wR_factor_ref 0.1269
_reflns_Friedel_coverage 0.000
_reflns_number_gt 9680
_reflns_number_total 13415
_reflns_threshold_expression 'I > 2\s(I)'
_cod_data_source_file d2dt02229j2.cif
_cod_data_source_block is_jrb23
_cod_original_sg_symbol_H-M 'P 21/n'
_cod_database_code 7711012
_shelx_shelxl_version_number 2014/7
_shelx_space_group_comment
;
The symmetry employed for this shelxl refinement is uniquely defined
by the following loop, which should always be used as a source of
symmetry information in preference to the above space-group names.
They are only intended as comments.
;
_shelx_estimated_absorpt_t_min 0.957
_shelx_estimated_absorpt_t_max 0.968

loop_
_space_group_symop_operation_xyz
'x, y, z'
'-x+1/2, y+1/2, -z+1/2'
'-x, -y, -z'
'x-1/2, -y-1/2, z-1/2'

loop_
_atom_site_label
_atom_site_type_symbol
_atom_site_fract_x
_atom_site_fract_y
_atom_site_fract_z
_atom_site_U_iso_or_equiv
_atom_site_adp_type
_atom_site_occupancy
_atom_site_site_symmetry_order
_atom_site_calc_flag
_atom_site_refinement_flags_posn
_atom_site_refinement_flags_adp
_atom_site_refinement_flags_occupancy
_atom_site_disorder_assembly
_atom_site_disorder_group
Cl1 Cl 0.59078(4) 0.44778(2) 0.89129(3) 0.03296(11) Uani 1 1 d . . . . .
P1 P 0.38469(4) 0.75179(2) 0.72873(3) 0.01888(9) Uani 1 1 d . . . . .
P2 P 0.22501(3) 0.68138(2) 0.70459(2) 0.01724(9) Uani 1 1 d . . . . .
O1 O 0.43957(9) 0.70954(5) 0.81243(7) 0.0213(2) Uani 1 1 d . . . . .
N1 N 0.23907(11) 0.75110(5) 0.72565(8) 0.0178(3) Uani 1 1 d . . . . .
N2 N 0.32552(11) 0.70030(5) 0.65321(8) 0.0183(3) Uani 1 1 d . . . . .
C1 C 0.18321(13) 0.79017(6) 0.76137(9) 0.0172(3) Uani 1 1 d . . . . .
C2 C 0.12015(13) 0.77651(6) 0.81564(10) 0.0181(3) Uani 1 1 d . . . . .
C3 C 0.06991(14) 0.81794(7) 0.84905(10) 0.0220(3) Uani 1 1 d . . . . .
H3 H 0.0272 0.8087 0.8853 0.026 Uiso 1 1 calc R U . . .
C4 C 0.08118(15) 0.87218(7) 0.83043(11) 0.0239(3) Uani 1 1 d . . . . .
H4 H 0.0494 0.9001 0.8554 0.029 Uiso 1 1 calc R U . . .
C5 C 0.13934(14) 0.88529(7) 0.77488(10) 0.0221(3) Uani 1 1 d . . . . .
H5 H 0.1463 0.9225 0.7615 0.026 Uiso 1 1 calc R U . . .
C6 C 0.18777(13) 0.84521(6) 0.73822(10) 0.0187(3) Uani 1 1 d . . . . .
C7 C 0.10061(14) 0.71883(6) 0.83529(10) 0.0194(3) Uani 1 1 d . . . . .
C8 C 0.01767(14) 0.68660(7) 0.77267(11) 0.0230(3) Uani 1 1 d . . . . .
C9 C 0.00590(16) 0.63180(7) 0.79038(13) 0.0299(4) Uani 1 1 d . . . . .
H9 H -0.0486 0.6097 0.7475 0.036 Uiso 1 1 calc R U . . .
C10 C 0.07156(17) 0.60871(7) 0.86882(14) 0.0330(4) Uani 1 1 d . . . . .
C11 C 0.14657(17) 0.64237(7) 0.93231(12) 0.0298(4) Uani 1 1 d . . . . .
H11 H 0.1883 0.6275 0.9874 0.036 Uiso 1 1 calc R U . . .
C12 C 0.16218(15) 0.69700(7) 0.91742(10) 0.0235(3) Uani 1 1 d . . . . .
C13 C -0.05954(15) 0.71014(8) 0.68772(11) 0.0278(4) Uani 1 1 d . . . . .
H13A H -0.0174 0.7084 0.6472 0.042 Uiso 1 1 calc R U . . .
H13B H -0.0782 0.7482 0.6956 0.042 Uiso 1 1 calc R U . . .
H13C H -0.1332 0.6891 0.6651 0.042 Uiso 1 1 calc R U . . .
C14 C 0.0663(2) 0.54817(8) 0.88276(18) 0.0502(6) Uani 1 1 d . . . . .
H14A H -0.0163 0.5358 0.8586 0.075 Uiso 1 1 calc R U . . .
H14B H 0.0982 0.5403 0.9444 0.075 Uiso 1 1 calc R U . . .
H14C H 0.1134 0.5290 0.8543 0.075 Uiso 1 1 calc R U . . .
C15 C 0.24618(16) 0.73149(8) 0.98738(11) 0.0302(4) Uani 1 1 d . . . . .
H15A H 0.3055 0.7478 0.9670 0.045 Uiso 1 1 calc R U . . .
H15B H 0.2860 0.7087 1.0377 0.045 Uiso 1 1 calc R U . . .
H15C H 0.2018 0.7605 1.0031 0.045 Uiso 1 1 calc R U . . .
C16 C 0.23308(14) 0.86275(6) 0.66934(10) 0.0192(3) Uani 1 1 d . . . . .
C17 C 0.33846(14) 0.89261(6) 0.68847(10) 0.0210(3) Uani 1 1 d . . . . .
C18 C 0.36971(15) 0.91268(7) 0.62127(11) 0.0234(3) Uani 1 1 d . . . . .
H18 H 0.4416 0.9326 0.6344 0.028 Uiso 1 1 calc R U . . .
C19 C 0.29960(15) 0.90466(7) 0.53593(11) 0.0248(3) Uani 1 1 d . . . . .
C20 C 0.19578(15) 0.87464(7) 0.51805(10) 0.0252(3) Uani 1 1 d . . . . .
H20 H 0.1471 0.8684 0.4599 0.030 Uiso 1 1 calc R U . . .
C21 C 0.16120(14) 0.85350(7) 0.58295(10) 0.0214(3) Uani 1 1 d . . . . .
C22 C 0.42129(15) 0.90155(7) 0.77962(11) 0.0273(4) Uani 1 1 d . . . . .
H22A H 0.4686 0.8685 0.8007 0.041 Uiso 1 1 calc R U . . .
H22B H 0.3749 0.9097 0.8160 0.041 Uiso 1 1 calc R U . . .
H22C H 0.4742 0.9323 0.7814 0.041 Uiso 1 1 calc R U . . .
C23 C 0.33616(18) 0.92705(8) 0.46489(12) 0.0338(4) Uani 1 1 d . . . . .
H23A H 0.3154 0.9008 0.4174 0.051 Uiso 1 1 calc R U . . .
H23B H 0.4220 0.9333 0.4866 0.051 Uiso 1 1 calc R U . . .
H23C H 0.2948 0.9616 0.4444 0.051 Uiso 1 1 calc R U . . .
C24 C 0.04747(15) 0.82129(7) 0.55995(11) 0.0266(4) Uani 1 1 d . . . . .
H24A H 0.0037 0.8240 0.4981 0.040 Uiso 1 1 calc R U . . .
H24B H -0.0011 0.8360 0.5911 0.040 Uiso 1 1 calc R U . . .
H24C H 0.0660 0.7829 0.5757 0.040 Uiso 1 1 calc R U . . .
C25 C 0.38267(14) 0.66604(7) 0.61144(10) 0.0200(3) Uani 1 1 d . . . . .
C26 C 0.49847(15) 0.67788(7) 0.61252(10) 0.0231(3) Uani 1 1 d . . . . .
C27 C 0.55144(17) 0.64165(8) 0.57262(12) 0.0312(4) Uani 1 1 d . . . . .
H27 H 0.6296 0.6490 0.5744 0.037 Uiso 1 1 calc R U . . .
C28 C 0.49417(19) 0.59560(8) 0.53077(13) 0.0359(4) Uani 1 1 d . . . . .
H28 H 0.5333 0.5708 0.5059 0.043 Uiso 1 1 calc R U . . .
C29 C 0.37856(18) 0.58595(8) 0.52553(12) 0.0316(4) Uani 1 1 d . . . . .
H29 H 0.3376 0.5550 0.4947 0.038 Uiso 1 1 calc R U . . .
C30 C 0.32086(15) 0.62063(7) 0.56443(10) 0.0230(3) Uani 1 1 d . . . . .
C31 C 0.56170(14) 0.73002(7) 0.64739(11) 0.0238(3) Uani 1 1 d . . . . .
C32 C 0.52735(15) 0.77744(7) 0.59675(11) 0.0258(4) Uani 1 1 d . . . . .
C33 C 0.58500(16) 0.82614(8) 0.62673(12) 0.0305(4) Uani 1 1 d . . . . .
H33 H 0.5616 0.8578 0.5919 0.037 Uiso 1 1 calc R U . . .
C34 C 0.67587(16) 0.83035(8) 0.70586(13) 0.0339(4) Uani 1 1 d . . . . .
C35 C 0.71204(16) 0.78298(8) 0.75338(12) 0.0326(4) Uani 1 1 d . . . . .
H35 H 0.7757 0.7849 0.8070 0.039 Uiso 1 1 calc R U . . .
C36 C 0.65876(15) 0.73280(8) 0.72569(11) 0.0278(4) Uani 1 1 d . . . . .
C37 C 0.42798(17) 0.77602(8) 0.51026(11) 0.0309(4) Uani 1 1 d . . . . .
H37A H 0.4390 0.8056 0.4742 0.046 Uiso 1 1 calc R U . . .
H37B H 0.3518 0.7807 0.5181 0.046 Uiso 1 1 calc R U . . .
H37C H 0.4288 0.7409 0.4824 0.046 Uiso 1 1 calc R U . . .
C38 C 0.7344(2) 0.88436(10) 0.73891(17) 0.0499(6) Uani 1 1 d . . . . .
H38A H 0.8178 0.8830 0.7438 0.075 Uiso 1 1 calc R U . . .
H38B H 0.7298 0.8917 0.7954 0.075 Uiso 1 1 calc R U . . .
H38C H 0.6937 0.9135 0.6990 0.075 Uiso 1 1 calc R U . . .
C39 C 0.70708(16) 0.68388(9) 0.78188(12) 0.0346(4) Uani 1 1 d . . . . .
H39A H 0.6932 0.6510 0.7463 0.052 Uiso 1 1 calc R U . . .
H39B H 0.6671 0.6803 0.8235 0.052 Uiso 1 1 calc R U . . .
H39C H 0.7925 0.6886 0.8124 0.052 Uiso 1 1 calc R U . . .
C40 C 0.19427(15) 0.60959(7) 0.55358(10) 0.0231(3) Uani 1 1 d . . . . .
C41 C 0.16251(15) 0.56409(7) 0.59203(11) 0.0256(3) Uani 1 1 d . . . . .
C42 C 0.04421(16) 0.55673(8) 0.58353(12) 0.0303(4) Uani 1 1 d . . . . .
H42 H 0.0233 0.5260 0.6100 0.036 Uiso 1 1 calc R U . . .
C43 C -0.04374(16) 0.59287(8) 0.53758(11) 0.0314(4) Uani 1 1 d . . . . .
C44 C -0.01196(16) 0.63626(8) 0.49738(11) 0.0311(4) Uani 1 1 d . . . . .
H44 H -0.0719 0.6607 0.4643 0.037 Uiso 1 1 calc R U . . .
C45 C 0.10467(16) 0.64542(7) 0.50355(10) 0.0269(4) Uani 1 1 d . . . . .
C46 C 0.25191(17) 0.52300(7) 0.64496(12) 0.0306(4) Uani 1 1 d . . . . .
H46A H 0.2285 0.4863 0.6215 0.046 Uiso 1 1 calc R U . . .
H46B H 0.2550 0.5242 0.7045 0.046 Uiso 1 1 calc R U . . .
H46C H 0.3303 0.5317 0.6432 0.046 Uiso 1 1 calc R U . . .
C47 C -0.17027(17) 0.58475(10) 0.53274(14) 0.0441(5) Uani 1 1 d . . . . .
H47A H -0.2243 0.6034 0.4819 0.066 Uiso 1 1 calc R U . . .
H47B H -0.1797 0.5999 0.5844 0.066 Uiso 1 1 calc R U . . .
H47C H -0.1888 0.5457 0.5288 0.066 Uiso 1 1 calc R U . . .
C48 C 0.13312(18) 0.69267(8) 0.45666(12) 0.0343(4) Uani 1 1 d . . . . .
H48A H 0.1785 0.6796 0.4220 0.051 Uiso 1 1 calc R U . . .
H48B H 0.1802 0.7197 0.4983 0.051 Uiso 1 1 calc R U . . .
H48C H 0.0592 0.7096 0.4191 0.051 Uiso 1 1 calc R U . . .
C49 C 0.35348(14) 0.66736(6) 0.81003(10) 0.0199(3) Uani 1 1 d . . . . .
H49 H 0.3241 0.6748 0.8580 0.024 Uiso 1 1 calc R U . . .
C50 C 0.40815(14) 0.61136(7) 0.82417(10) 0.0198(3) Uani 1 1 d . . . . .
C51 C 0.49264(15) 0.59520(7) 0.78962(10) 0.0239(3) Uani 1 1 d . . . . .
H51 H 0.5133 0.6193 0.7525 0.029 Uiso 1 1 calc R U . . .
C52 C 0.54699(15) 0.54452(7) 0.80853(11) 0.0255(3) Uani 1 1 d . . . . .
H52 H 0.6055 0.5342 0.7855 0.031 Uiso 1 1 calc R U . . .
C53 C 0.51501(15) 0.50931(7) 0.86133(10) 0.0239(3) Uani 1 1 d . . . . .
C54 C 0.42691(15) 0.52288(7) 0.89278(11) 0.0264(4) Uani 1 1 d . . . . .
H54 H 0.4023 0.4975 0.9263 0.032 Uiso 1 1 calc R U . . .
C55 C 0.37489(15) 0.57421(7) 0.87459(11) 0.0246(3) Uani 1 1 d . . . . .
H55 H 0.3155 0.5841 0.8970 0.029 Uiso 1 1 calc R U . . .

loop_
_atom_site_aniso_label
_atom_site_aniso_U_11
_atom_site_aniso_U_22
_atom_site_aniso_U_33
_atom_site_aniso_U_23
_atom_site_aniso_U_13
_atom_site_aniso_U_12
Cl1 0.0341(2) 0.0255(2) 0.0360(2) 0.00218(18) 0.00843(19) 0.01107(18)
P1 0.01690(19) 0.0212(2) 0.01986(19) -0.00029(15) 0.00811(15) 0.00080(15)
P2 0.01574(18) 0.01951(19) 0.01696(18) -0.00102(15) 0.00642(14) 0.00159(15)
O1 0.0173(5) 0.0247(6) 0.0193(5) -0.0002(4) 0.0034(4) -0.0003(4)
N1 0.0181(6) 0.0173(6) 0.0202(6) 0.0006(5) 0.0095(5) 0.0007(5)
N2 0.0180(6) 0.0221(6) 0.0172(6) -0.0006(5) 0.0090(5) 0.0008(5)
C1 0.0141(7) 0.0202(7) 0.0158(7) -0.0017(5) 0.0037(5) 0.0014(6)
C2 0.0161(7) 0.0203(7) 0.0169(7) -0.0004(6) 0.0046(5) 0.0013(6)
C3 0.0194(7) 0.0265(8) 0.0215(7) -0.0020(6) 0.0092(6) 0.0019(6)
C4 0.0249(8) 0.0231(8) 0.0247(8) -0.0056(6) 0.0099(7) 0.0033(6)
C5 0.0224(8) 0.0176(7) 0.0243(8) -0.0016(6) 0.0059(6) 0.0008(6)
C6 0.0159(7) 0.0212(7) 0.0175(7) -0.0005(6) 0.0041(6) -0.0012(6)
C7 0.0191(7) 0.0209(7) 0.0230(7) 0.0002(6) 0.0136(6) 0.0022(6)
C8 0.0211(8) 0.0242(8) 0.0282(8) -0.0027(7) 0.0142(7) -0.0004(6)
C9 0.0296(9) 0.0250(9) 0.0428(10) -0.0071(8) 0.0222(8) -0.0041(7)
C10 0.0362(10) 0.0237(8) 0.0528(12) 0.0042(8) 0.0326(9) 0.0043(8)
C11 0.0338(9) 0.0303(9) 0.0341(9) 0.0112(8) 0.0230(8) 0.0131(8)
C12 0.0231(8) 0.0287(8) 0.0233(8) 0.0031(7) 0.0141(6) 0.0063(7)
C13 0.0212(8) 0.0342(9) 0.0274(8) -0.0062(7) 0.0079(7) -0.0035(7)
C14 0.0588(14) 0.0236(9) 0.0857(18) 0.0089(11) 0.0473(14) 0.0067(9)
C15 0.0279(9) 0.0396(10) 0.0224(8) 0.0024(7) 0.0081(7) 0.0071(8)
C16 0.0198(7) 0.0173(7) 0.0195(7) 0.0007(6) 0.0058(6) 0.0015(6)
C17 0.0187(7) 0.0192(7) 0.0236(8) 0.0003(6) 0.0055(6) 0.0006(6)
C18 0.0218(8) 0.0196(7) 0.0300(8) 0.0022(6) 0.0107(7) -0.0007(6)
C19 0.0276(8) 0.0224(8) 0.0271(8) 0.0054(7) 0.0132(7) 0.0031(7)
C20 0.0284(9) 0.0273(8) 0.0184(7) 0.0028(6) 0.0065(6) 0.0019(7)
C21 0.0196(7) 0.0222(8) 0.0206(7) 0.0009(6) 0.0052(6) 0.0009(6)
C22 0.0227(8) 0.0302(9) 0.0250(8) -0.0028(7) 0.0036(7) -0.0035(7)
C23 0.0385(10) 0.0361(10) 0.0315(9) 0.0072(8) 0.0181(8) -0.0017(8)
C24 0.0238(8) 0.0310(9) 0.0216(8) -0.0003(7) 0.0039(6) -0.0053(7)
C25 0.0216(7) 0.0249(8) 0.0153(7) 0.0032(6) 0.0088(6) 0.0074(6)
C26 0.0242(8) 0.0289(8) 0.0196(7) 0.0061(6) 0.0119(6) 0.0070(7)
C27 0.0306(9) 0.0373(10) 0.0338(9) 0.0067(8) 0.0214(8) 0.0103(8)
C28 0.0440(11) 0.0366(10) 0.0372(10) 0.0009(8) 0.0268(9) 0.0144(9)
C29 0.0418(11) 0.0286(9) 0.0286(9) -0.0024(7) 0.0176(8) 0.0076(8)
C30 0.0263(8) 0.0264(8) 0.0178(7) 0.0028(6) 0.0094(6) 0.0068(7)
C31 0.0203(8) 0.0324(9) 0.0245(8) 0.0041(7) 0.0152(6) 0.0051(7)
C32 0.0228(8) 0.0333(9) 0.0274(8) 0.0054(7) 0.0164(7) 0.0064(7)
C33 0.0293(9) 0.0335(10) 0.0368(10) 0.0060(8) 0.0218(8) 0.0044(8)
C34 0.0250(9) 0.0399(11) 0.0441(11) -0.0030(9) 0.0212(8) -0.0033(8)
C35 0.0194(8) 0.0492(12) 0.0318(9) -0.0001(8) 0.0124(7) -0.0014(8)
C36 0.0190(8) 0.0413(10) 0.0273(9) 0.0049(8) 0.0135(7) 0.0042(7)
C37 0.0329(9) 0.0336(10) 0.0279(9) 0.0095(7) 0.0130(7) 0.0070(8)
C38 0.0391(12) 0.0467(13) 0.0659(15) -0.0064(12) 0.0211(11) -0.0119(10)
C39 0.0217(8) 0.0508(12) 0.0313(9) 0.0132(9) 0.0095(7) 0.0047(8)
C40 0.0270(8) 0.0241(8) 0.0157(7) -0.0050(6) 0.0047(6) 0.0041(7)
C41 0.0287(9) 0.0253(8) 0.0198(8) -0.0050(6) 0.0051(7) 0.0019(7)
C42 0.0300(9) 0.0331(10) 0.0254(8) -0.0070(7) 0.0067(7) -0.0044(8)
C43 0.0250(9) 0.0418(10) 0.0234(8) -0.0125(8) 0.0036(7) -0.0001(8)
C44 0.0287(9) 0.0379(10) 0.0194(8) -0.0068(7) -0.0005(7) 0.0098(8)
C45 0.0321(9) 0.0295(9) 0.0153(7) -0.0041(6) 0.0036(6) 0.0079(7)
C46 0.0340(10) 0.0246(9) 0.0298(9) 0.0006(7) 0.0071(7) 0.0010(7)
C47 0.0248(9) 0.0618(14) 0.0405(11) -0.0170(10) 0.0053(8) -0.0030(9)
C48 0.0382(10) 0.0359(10) 0.0229(8) 0.0060(7) 0.0035(7) 0.0091(8)
C49 0.0190(7) 0.0232(8) 0.0182(7) 0.0009(6) 0.0076(6) 0.0014(6)
C50 0.0192(7) 0.0235(8) 0.0147(7) 0.0008(6) 0.0037(6) 0.0031(6)
C51 0.0234(8) 0.0289(8) 0.0202(7) 0.0037(6) 0.0089(6) 0.0048(7)
C52 0.0223(8) 0.0306(9) 0.0245(8) -0.0001(7) 0.0095(6) 0.0058(7)
C53 0.0237(8) 0.0218(8) 0.0227(8) 0.0002(6) 0.0039(6) 0.0060(6)
C54 0.0262(8) 0.0270(9) 0.0261(8) 0.0057(7) 0.0095(7) 0.0035(7)
C55 0.0229(8) 0.0276(8) 0.0257(8) 0.0027(7) 0.0117(7) 0.0057(7)

loop_
_atom_type_symbol
_atom_type_description
_atom_type_scat_dispersion_real
_atom_type_scat_dispersion_imag
_atom_type_scat_source
C C 0.0033 0.0016 'International Tables Vol C Tables 4.2.6.8 and 6.1.1.4'
H H 0.0000 0.0000 'International Tables Vol C Tables 4.2.6.8 and 6.1.1.4'
Cl Cl 0.1484 0.1585 'International Tables Vol C Tables 4.2.6.8 and 6.1.1.4'
N N 0.0061 0.0033 'International Tables Vol C Tables 4.2.6.8 and 6.1.1.4'
O O 0.0106 0.0060 'International Tables Vol C Tables 4.2.6.8 and 6.1.1.4'
P P 0.1023 0.0942 'International Tables Vol C Tables 4.2.6.8 and 6.1.1.4'

loop_
_geom_angle_atom_site_label_1
_geom_angle_atom_site_label_2
_geom_angle_atom_site_label_3
_geom_angle
_geom_angle_site_symmetry_1
_geom_angle_site_symmetry_3
_geom_angle_publ_flag
O1 P1 N1 96.58(6) . . ?
O1 P1 N2 95.36(6) . . ?
N1 P1 N2 79.74(6) . . ?
O1 P1 P2 76.23(4) . . ?
N1 P1 P2 43.86(4) . . ?
N2 P1 P2 45.07(4) . . ?
N1 P2 N2 78.87(6) . . ?
N1 P2 C49 90.10(7) . . ?
N2 P2 C49 91.21(7) . . ?
N1 P2 P1 43.82(4) . . ?
N2 P2 P1 44.08(4) . . ?
C49 P2 P1 69.63(5) . . ?
C49 O1 P1 110.45(9) . . ?
C1 N1 P1 127.36(11) . . ?
C1 N1 P2 136.12(11) . . ?
P1 N1 P2 92.33(6) . . ?
C25 N2 P1 129.59(11) . . ?
C25 N2 P2 128.11(11) . . ?
P1 N2 P2 90.85(6) . . ?
C6 C1 C2 118.95(14) . . ?
C6 C1 N1 117.42(13) . . ?
C2 C1 N1 123.58(14) . . ?
C3 C2 C1 119.47(15) . . ?
C3 C2 C7 118.53(14) . . ?
C1 C2 C7 121.93(13) . . ?
C4 C3 C2 121.22(15) . . ?
C4 C3 H3 119.4 . . ?
C2 C3 H3 119.4 . . ?
C3 C4 C5 119.16(15) . . ?
C3 C4 H4 120.4 . . ?
C5 C4 H4 120.4 . . ?
C4 C5 C6 121.49(15) . . ?
C4 C5 H5 119.3 . . ?
C6 C5 H5 119.3 . . ?
C5 C6 C1 119.48(14) . . ?
C5 C6 C16 117.31(14) . . ?
C1 C6 C16 122.98(14) . . ?
C8 C7 C12 119.90(15) . . ?
C8 C7 C2 119.81(14) . . ?
C12 C7 C2 120.25(14) . . ?
C9 C8 C7 118.94(16) . . ?
C9 C8 C13 119.54(16) . . ?
C7 C8 C13 121.51(15) . . ?
C10 C9 C8 121.76(17) . . ?
C10 C9 H9 119.1 . . ?
C8 C9 H9 119.1 . . ?
C9 C10 C11 118.33(17) . . ?
C9 C10 C14 120.4(2) . . ?
C11 C10 C14 121.2(2) . . ?
C12 C11 C10 121.91(17) . . ?
C12 C11 H11 119.0 . . ?
C10 C11 H11 119.0 . . ?
C11 C12 C7 118.80(16) . . ?
C11 C12 C15 120.05(16) . . ?
C7 C12 C15 121.13(15) . . ?
C8 C13 H13A 109.5 . . ?
C8 C13 H13B 109.5 . . ?
H13A C13 H13B 109.5 . . ?
C8 C13 H13C 109.5 . . ?
H13A C13 H13C 109.5 . . ?
H13B C13 H13C 109.5 . . ?
C10 C14 H14A 109.5 . . ?
C10 C14 H14B 109.5 . . ?
H14A C14 H14B 109.5 . . ?
C10 C14 H14C 109.5 . . ?
H14A C14 H14C 109.5 . . ?
H14B C14 H14C 109.5 . . ?
C12 C15 H15A 109.5 . . ?
C12 C15 H15B 109.5 . . ?
H15A C15 H15B 109.5 . . ?
C12 C15 H15C 109.5 . . ?
H15A C15 H15C 109.5 . . ?
H15B C15 H15C 109.5 . . ?
C17 C16 C21 119.66(15) . . ?
C17 C16 C6 121.55(14) . . ?
C21 C16 C6 118.48(14) . . ?
C18 C17 C16 118.96(15) . . ?
C18 C17 C22 119.16(15) . . ?
C16 C17 C22 121.82(15) . . ?
C19 C18 C17 122.31(15) . . ?
C19 C18 H18 118.8 . . ?
C17 C18 H18 118.8 . . ?
C18 C19 C20 118.00(15) . . ?
C18 C19 C23 120.85(16) . . ?
C20 C19 C23 121.15(16) . . ?
C19 C20 C21 121.78(15) . . ?
C19 C20 H20 119.1 . . ?
C21 C20 H20 119.1 . . ?
C20 C21 C16 119.28(15) . . ?
C20 C21 C24 119.61(14) . . ?
C16 C21 C24 121.12(15) . . ?
C17 C22 H22A 109.5 . . ?
C17 C22 H22B 109.5 . . ?
H22A C22 H22B 109.5 . . ?
C17 C22 H22C 109.5 . . ?
H22A C22 H22C 109.5 . . ?
H22B C22 H22C 109.5 . . ?
C19 C23 H23A 109.5 . . ?
C19 C23 H23B 109.5 . . ?
H23A C23 H23B 109.5 . . ?
C19 C23 H23C 109.5 . . ?
H23A C23 H23C 109.5 . . ?
H23B C23 H23C 109.5 . . ?
C21 C24 H24A 109.5 . . ?
C21 C24 H24B 109.5 . . ?
H24A C24 H24B 109.5 . . ?
C21 C24 H24C 109.5 . . ?
H24A C24 H24C 109.5 . . ?
H24B C24 H24C 109.5 . . ?
C30 C25 N2 119.13(14) . . ?
C30 C25 C26 119.40(14) . . ?
N2 C25 C26 121.40(15) . . ?
C27 C26 C25 118.66(16) . . ?
C27 C26 C31 118.23(15) . . ?
C25 C26 C31 122.87(14) . . ?
C28 C27 C26 122.13(18) . . ?
C28 C27 H27 118.9 . . ?
C26 C27 H27 118.9 . . ?
C27 C28 C29 118.95(17) . . ?
C27 C28 H28 120.5 . . ?
C29 C28 H28 120.5 . . ?
C28 C29 C30 121.57(18) . . ?
C28 C29 H29 119.2 . . ?
C30 C29 H29 119.2 . . ?
C29 C30 C25 119.06(16) . . ?
C29 C30 C40 119.31(16) . . ?
C25 C30 C40 121.62(14) . . ?
C32 C31 C36 119.00(17) . . ?
C32 C31 C26 118.08(15) . . ?
C36 C31 C26 122.78(15) . . ?
C33 C32 C31 119.49(17) . . ?
C33 C32 C37 119.40(16) . . ?
C31 C32 C37 121.12(16) . . ?
C32 C33 C34 122.28(18) . . ?
C32 C33 H33 118.9 . . ?
C34 C33 H33 118.9 . . ?
C35 C34 C33 117.60(18) . . ?
C35 C34 C38 120.97(19) . . ?
C33 C34 C38 121.44(19) . . ?
C34 C35 C36 122.51(18) . . ?
C34 C35 H35 118.7 . . ?
C36 C35 H35 118.7 . . ?
C35 C36 C31 118.95(17) . . ?
C35 C36 C39 117.85(17) . . ?
C31 C36 C39 123.19(17) . . ?
C32 C37 H37A 109.5 . . ?
C32 C37 H37B 109.5 . . ?
H37A C37 H37B 109.5 . . ?
C32 C37 H37C 109.5 . . ?
H37A C37 H37C 109.5 . . ?
H37B C37 H37C 109.5 . . ?
C34 C38 H38A 109.5 . . ?
C34 C38 H38B 109.5 . . ?
H38A C38 H38B 109.5 . . ?
C34 C38 H38C 109.5 . . ?
H38A C38 H38C 109.5 . . ?
H38B C38 H38C 109.5 . . ?
C36 C39 H39A 109.5 . . ?
C36 C39 H39B 109.5 . . ?
H39A C39 H39B 109.5 . . ?
C36 C39 H39C 109.5 . . ?
H39A C39 H39C 109.5 . . ?
H39B C39 H39C 109.5 . . ?
C41 C40 C45 119.16(16) . . ?
C41 C40 C30 121.33(15) . . ?
C45 C40 C30 119.51(16) . . ?
C42 C41 C40 119.41(16) . . ?
C42 C41 C46 117.75(17) . . ?
C40 C41 C46 122.81(16) . . ?
C43 C42 C41 121.90(18) . . ?
C43 C42 H42 119.0 . . ?
C41 C42 H42 119.0 . . ?
C44 C43 C42 118.04(17) . . ?
C44 C43 C47 121.60(18) . . ?
C42 C43 C47 120.36(19) . . ?
C43 C44 C45 122.39(17) . . ?
C43 C44 H44 118.8 . . ?
C45 C44 H44 118.8 . . ?
C44 C45 C40 118.99(17) . . ?
C44 C45 C48 119.82(16) . . ?
C40 C45 C48 121.18(17) . . ?
C41 C46 H46A 109.5 . . ?
C41 C46 H46B 109.5 . . ?
H46A C46 H46B 109.5 . . ?
C41 C46 H46C 109.5 . . ?
H46A C46 H46C 109.5 . . ?
H46B C46 H46C 109.5 . . ?
C43 C47 H47A 109.5 . . ?
C43 C47 H47B 109.5 . . ?
H47A C47 H47B 109.5 . . ?
C43 C47 H47C 109.5 . . ?
H47A C47 H47C 109.5 . . ?
H47B C47 H47C 109.5 . . ?
C45 C48 H48A 109.5 . . ?
C45 C48 H48B 109.5 . . ?
H48A C48 H48B 109.5 . . ?
C45 C48 H48C 109.5 . . ?
H48A C48 H48C 109.5 . . ?
H48B C48 H48C 109.5 . . ?
O1 C49 C50 112.00(13) . . ?
O1 C49 P2 103.55(10) . . ?
C50 C49 P2 118.27(11) . . ?
O1 C49 H49 107.5 . . ?
C50 C49 H49 107.5 . . ?
P2 C49 H49 107.5 . . ?
C55 C50 C51 118.29(15) . . ?
C55 C50 C49 119.14(14) . . ?
C51 C50 C49 122.57(14) . . ?
C52 C51 C50 121.07(16) . . ?
C52 C51 H51 119.5 . . ?
C50 C51 H51 119.5 . . ?
C53 C52 C51 119.16(16) . . ?
C53 C52 H52 120.4 . . ?
C51 C52 H52 120.4 . . ?
C52 C53 C54 121.18(15) . . ?
C52 C53 Cl1 119.10(13) . . ?
C54 C53 Cl1 119.69(13) . . ?
C53 C54 C55 118.89(16) . . ?
C53 C54 H54 120.6 . . ?
C55 C54 H54 120.6 . . ?
C54 C55 C50 121.27(16) . . ?
C54 C55 H55 119.4 . . ?
C50 C55 H55 119.4 . . ?

loop_
_geom_bond_atom_site_label_1
_geom_bond_atom_site_label_2
_geom_bond_distance
_geom_bond_site_symmetry_2
_geom_bond_publ_flag
Cl1 C53 1.7412(17) . ?
P1 O1 1.6732(12) . ?
P1 N1 1.7387(14) . ?
P1 N2 1.7456(14) . ?
P1 P2 2.5091(7) . ?
P2 N1 1.7398(14) . ?
P2 N2 1.7765(14) . ?
P2 C49 1.9162(16) . ?
O1 C49 1.4553(19) . ?
N1 C1 1.4176(19) . ?
N2 C25 1.416(2) . ?
C1 C6 1.409(2) . ?
C1 C2 1.414(2) . ?
C2 C3 1.395(2) . ?
C2 C7 1.488(2) . ?
C3 C4 1.382(2) . ?
C3 H3 0.9500 . ?
C4 C5 1.383(2) . ?
C4 H4 0.9500 . ?
C5 C6 1.390(2) . ?
C5 H5 0.9500 . ?
C6 C16 1.499(2) . ?
C7 C8 1.404(2) . ?
C7 C12 1.410(2) . ?
C8 C9 1.392(2) . ?
C8 C13 1.506(2) . ?
C9 C10 1.386(3) . ?
C9 H9 0.9500 . ?
C10 C11 1.392(3) . ?
C10 C14 1.506(3) . ?
C11 C12 1.386(2) . ?
C11 H11 0.9500 . ?
C12 C15 1.504(3) . ?
C13 H13A 0.9800 . ?
C13 H13B 0.9800 . ?
C13 H13C 0.9800 . ?
C14 H14A 0.9800 . ?
C14 H14B 0.9800 . ?
C14 H14C 0.9800 . ?
C15 H15A 0.9800 . ?
C15 H15B 0.9800 . ?
C15 H15C 0.9800 . ?
C16 C17 1.401(2) . ?
C16 C21 1.410(2) . ?
C17 C18 1.392(2) . ?
C17 C22 1.508(2) . ?
C18 C19 1.386(2) . ?
C18 H18 0.9500 . ?
C19 C20 1.390(2) . ?
C19 C23 1.506(2) . ?
C20 C21 1.390(2) . ?
C20 H20 0.9500 . ?
C21 C24 1.509(2) . ?
C22 H22A 0.9800 . ?
C22 H22B 0.9800 . ?
C22 H22C 0.9800 . ?
C23 H23A 0.9800 . ?
C23 H23B 0.9800 . ?
C23 H23C 0.9800 . ?
C24 H24A 0.9800 . ?
C24 H24B 0.9800 . ?
C24 H24C 0.9800 . ?
C25 C30 1.411(2) . ?
C25 C26 1.420(2) . ?
C26 C27 1.393(2) . ?
C26 C31 1.495(2) . ?
C27 C28 1.376(3) . ?
C27 H27 0.9500 . ?
C28 C29 1.386(3) . ?
C28 H28 0.9500 . ?
C29 C30 1.395(2) . ?
C29 H29 0.9500 . ?
C30 C40 1.497(2) . ?
C31 C32 1.409(2) . ?
C31 C36 1.411(2) . ?
C32 C33 1.382(3) . ?
C32 C37 1.513(2) . ?
C33 C34 1.387(3) . ?
C33 H33 0.9500 . ?
C34 C35 1.385(3) . ?
C34 C38 1.509(3) . ?
C35 C36 1.388(3) . ?
C35 H35 0.9500 . ?
C36 C39 1.505(3) . ?
C37 H37A 0.9800 . ?
C37 H37B 0.9800 . ?
C37 H37C 0.9800 . ?
C38 H38A 0.9800 . ?
C38 H38B 0.9800 . ?
C38 H38C 0.9800 . ?
C39 H39A 0.9800 . ?
C39 H39B 0.9800 . ?
C39 H39C 0.9800 . ?
C40 C41 1.405(2) . ?
C40 C45 1.412(2) . ?
C41 C42 1.394(3) . ?
C41 C46 1.509(2) . ?
C42 C43 1.385(3) . ?
C42 H42 0.9500 . ?
C43 C44 1.382(3) . ?
C43 C47 1.512(3) . ?
C44 C45 1.392(3) . ?
C44 H44 0.9500 . ?
C45 C48 1.503(3) . ?
C46 H46A 0.9800 . ?
C46 H46B 0.9800 . ?
C46 H46C 0.9800 . ?
C47 H47A 0.9800 . ?
C47 H47B 0.9800 . ?
C47 H47C 0.9800 . ?
C48 H48A 0.9800 . ?
C48 H48B 0.9800 . ?
C48 H48C 0.9800 . ?
C49 C50 1.504(2) . ?
C49 H49 1.0000 . ?
C50 C55 1.391(2) . ?
C50 C51 1.394(2) . ?
C51 C52 1.387(2) . ?
C51 H51 0.9500 . ?
C52 C53 1.382(2) . ?
C52 H52 0.9500 . ?
C53 C54 1.382(2) . ?
C54 C55 1.390(2) . ?
C54 H54 0.9500 . ?
C55 H55 0.9500 . ?

loop_
_geom_torsion_atom_site_label_1
_geom_torsion_atom_site_label_2
_geom_torsion_atom_site_label_3
_geom_torsion_atom_site_label_4
_geom_torsion
_geom_torsion_site_symmetry_1
_geom_torsion_site_symmetry_2
_geom_torsion_site_symmetry_3
_geom_torsion_site_symmetry_4
_geom_torsion_publ_flag
N1 P1 O1 C49 36.20(11) . . . . ?
N2 P1 O1 C49 -44.06(10) . . . . ?
P2 P1 O1 C49 -2.94(9) . . . . ?
O1 P1 N1 C1 97.58(13) . . . . ?
N2 P1 N1 C1 -168.14(14) . . . . ?
P2 P1 N1 C1 159.81(16) . . . . ?
O1 P1 N1 P2 -62.23(6) . . . . ?
N2 P1 N1 P2 32.05(6) . . . . ?
N2 P2 N1 C1 171.79(16) . . . . ?
C49 P2 N1 C1 -97.00(15) . . . . ?
P1 P2 N1 C1 -156.68(18) . . . . ?
N2 P2 N1 P1 -31.53(6) . . . . ?
C49 P2 N1 P1 59.69(7) . . . . ?
O1 P1 N2 C25 -79.97(14) . . . . ?
N1 P1 N2 C25 -175.71(14) . . . . ?
P2 P1 N2 C25 -144.42(16) . . . . ?
O1 P1 N2 P2 64.45(6) . . . . ?
N1 P1 N2 P2 -31.29(6) . . . . ?
N1 P2 N2 C25 176.63(14) . . . . ?
C49 P2 N2 C25 86.76(13) . . . . ?
P1 P2 N2 C25 145.26(16) . . . . ?
N1 P2 N2 P1 31.37(6) . . . . ?
C49 P2 N2 P1 -58.50(7) . . . . ?
P1 N1 C1 C6 53.67(18) . . . . ?
P2 N1 C1 C6 -156.17(13) . . . . ?
P1 N1 C1 C2 -128.85(14) . . . . ?
P2 N1 C1 C2 21.3(2) . . . . ?
C6 C1 C2 C3 -3.7(2) . . . . ?
N1 C1 C2 C3 178.82(14) . . . . ?
C6 C1 C2 C7 173.38(14) . . . . ?
N1 C1 C2 C7 -4.1(2) . . . . ?
C1 C2 C3 C4 -0.3(2) . . . . ?
C7 C2 C3 C4 -177.55(15) . . . . ?
C2 C3 C4 C5 2.6(2) . . . . ?
C3 C4 C5 C6 -0.7(2) . . . . ?
C4 C5 C6 C1 -3.4(2) . . . . ?
C4 C5 C6 C16 171.29(15) . . . . ?
C2 C1 C6 C5 5.5(2) . . . . ?
N1 C1 C6 C5 -176.86(14) . . . . ?
C2 C1 C6 C16 -168.79(14) . . . . ?
N1 C1 C6 C16 8.8(2) . . . . ?
C3 C2 C7 C8 103.09(18) . . . . ?
C1 C2 C7 C8 -74.05(19) . . . . ?
C3 C2 C7 C12 -74.81(19) . . . . ?
C1 C2 C7 C12 108.05(17) . . . . ?
C12 C7 C8 C9 -6.0(2) . . . . ?
C2 C7 C8 C9 176.08(14) . . . . ?
C12 C7 C8 C13 173.14(15) . . . . ?
C2 C7 C8 C13 -4.8(2) . . . . ?
C7 C8 C9 C10 1.7(2) . . . . ?
C13 C8 C9 C10 -177.46(16) . . . . ?
C8 C9 C10 C11 3.2(3) . . . . ?
C8 C9 C10 C14 -173.59(17) . . . . ?
C9 C10 C11 C12 -3.8(3) . . . . ?
C14 C10 C11 C12 172.89(17) . . . . ?
C10 C11 C12 C7 -0.4(2) . . . . ?
C10 C11 C12 C15 -178.67(16) . . . . ?
C8 C7 C12 C11 5.4(2) . . . . ?
C2 C7 C12 C11 -176.73(14) . . . . ?
C8 C7 C12 C15 -176.38(15) . . . . ?
C2 C7 C12 C15 1.5(2) . . . . ?
C5 C6 C16 C17 73.1(2) . . . . ?
C1 C6 C16 C17 -112.45(18) . . . . ?
C5 C6 C16 C21 -100.46(18) . . . . ?
C1 C6 C16 C21 74.0(2) . . . . ?
C21 C16 C17 C18 0.2(2) . . . . ?
C6 C16 C17 C18 -173.33(14) . . . . ?
C21 C16 C17 C22 -177.23(15) . . . . ?
C6 C16 C17 C22 9.3(2) . . . . ?
C16 C17 C18 C19 0.7(2) . . . . ?
C22 C17 C18 C19 178.14(16) . . . . ?
C17 C18 C19 C20 -1.1(3) . . . . ?
C17 C18 C19 C23 179.90(16) . . . . ?
C18 C19 C20 C21 0.7(3) . . . . ?
C23 C19 C20 C21 179.70(16) . . . . ?
C19 C20 C21 C16 0.1(3) . . . . ?
C19 C20 C21 C24 179.88(16) . . . . ?
C17 C16 C21 C20 -0.5(2) . . . . ?
C6 C16 C21 C20 173.15(15) . . . . ?
C17 C16 C21 C24 179.69(15) . . . . ?
C6 C16 C21 C24 -6.6(2) . . . . ?
P1 N2 C25 C30 168.52(12) . . . . ?
P2 N2 C25 C30 36.2(2) . . . . ?
P1 N2 C25 C26 -14.5(2) . . . . ?
P2 N2 C25 C26 -146.81(13) . . . . ?
C30 C25 C26 C27 -5.1(2) . . . . ?
N2 C25 C26 C27 177.93(15) . . . . ?
C30 C25 C26 C31 169.06(15) . . . . ?
N2 C25 C26 C31 -7.9(2) . . . . ?
C25 C26 C27 C28 1.5(3) . . . . ?
C31 C26 C27 C28 -172.95(17) . . . . ?
C26 C27 C28 C29 2.3(3) . . . . ?
C27 C28 C29 C30 -2.5(3) . . . . ?
C28 C29 C30 C25 -1.1(3) . . . . ?
C28 C29 C30 C40 177.42(17) . . . . ?
N2 C25 C30 C29 -178.03(14) . . . . ?
C26 C25 C30 C29 4.9(2) . . . . ?
N2 C25 C30 C40 3.5(2) . . . . ?
C26 C25 C30 C40 -173.59(14) . . . . ?
C27 C26 C31 C32 97.67(19) . . . . ?
C25 C26 C31 C32 -76.5(2) . . . . ?
C27 C26 C31 C36 -78.0(2) . . . . ?
C25 C26 C31 C36 107.85(19) . . . . ?
C36 C31 C32 C33 -3.4(2) . . . . ?
C26 C31 C32 C33 -179.25(15) . . . . ?
C36 C31 C32 C37 176.88(15) . . . . ?
C26 C31 C32 C37 1.1(2) . . . . ?
C31 C32 C33 C34 -0.4(3) . . . . ?
C37 C32 C33 C34 179.26(16) . . . . ?
C32 C33 C34 C35 3.1(3) . . . . ?
C32 C33 C34 C38 -177.58(18) . . . . ?
C33 C34 C35 C36 -1.8(3) . . . . ?
C38 C34 C35 C36 178.80(18) . . . . ?
C34 C35 C36 C31 -2.0(3) . . . . ?
C34 C35 C36 C39 178.82(17) . . . . ?
C32 C31 C36 C35 4.6(2) . . . . ?
C26 C31 C36 C35 -179.81(15) . . . . ?
C32 C31 C36 C39 -176.25(16) . . . . ?
C26 C31 C36 C39 -0.6(2) . . . . ?
C29 C30 C40 C41 69.3(2) . . . . ?
C25 C30 C40 C41 -112.24(18) . . . . ?
C29 C30 C40 C45 -110.54(19) . . . . ?
C25 C30 C40 C45 68.0(2) . . . . ?
C45 C40 C41 C42 -3.1(2) . . . . ?
C30 C40 C41 C42 177.06(15) . . . . ?
C45 C40 C41 C46 178.65(15) . . . . ?
C30 C40 C41 C46 -1.1(2) . . . . ?
C40 C41 C42 C43 0.5(3) . . . . ?
C46 C41 C42 C43 178.77(16) . . . . ?
C41 C42 C43 C44 2.0(3) . . . . ?
C41 C42 C43 C47 -177.57(17) . . . . ?
C42 C43 C44 C45 -1.8(3) . . . . ?
C47 C43 C44 C45 177.77(17) . . . . ?
C43 C44 C45 C40 -0.9(3) . . . . ?
C43 C44 C45 C48 178.65(16) . . . . ?
C41 C40 C45 C44 3.3(2) . . . . ?
C30 C40 C45 C44 -176.87(15) . . . . ?
C41 C40 C45 C48 -176.19(15) . . . . ?
C30 C40 C45 C48 3.6(2) . . . . ?
P1 O1 C49 C50 132.37(11) . . . . ?
P1 O1 C49 P2 3.85(11) . . . . ?
O1 C49 C50 C55 140.14(15) . . . . ?
P2 C49 C50 C55 -99.58(16) . . . . ?
O1 C49 C50 C51 -38.9(2) . . . . ?
P2 C49 C50 C51 81.35(18) . . . . ?
C55 C50 C51 C52 -3.4(2) . . . . ?
C49 C50 C51 C52 175.71(15) . . . . ?
C50 C51 C52 C53 1.1(3) . . . . ?
C51 C52 C53 C54 2.5(3) . . . . ?
C51 C52 C53 Cl1 -175.39(13) . . . . ?
C52 C53 C54 C55 -3.7(3) . . . . ?
Cl1 C53 C54 C55 174.17(13) . . . . ?
C53 C54 C55 C50 1.3(3) . . . . ?
C51 C50 C55 C54 2.1(2) . . . . ?
C49 C50 C55 C54 -176.99(15) . . . . ?
